data_4120478
loop_
_publ_author_name
'Samuel, Prinson P.'
'Li, Yan'
'Roesky, Herbert W.'
'Chevelkov, Veniamin'
'Lange, Adam'
'Burkhardt, Anja'
'Dittrich, Birger'

_publ_section_title
;
 Synthetic Access to a Hydrocarbon-Soluble Trifluorinated Ge(II) Compound
 and its Sn(II) Congener.
;
_journal_issue 4
_journal_name_full 'Journal of the American Chemical Society'
_journal_page_first 1292
_journal_page_last 1295
_journal_paper_doi 10.1021/ja412151e
_journal_volume 136
_journal_year 2014
_chemical_formula_moiety 'C15 H25 N2, F3 Ge'
_chemical_formula_sum 'C15 H25 F3 Ge N2'
_chemical_formula_weight 362.98
_chemical_name_systematic
;
 ?
;
_space_group_crystal_system orthorhombic
_space_group_IT_number 19
_space_group_name_Hall 'P 2ac 2ab'
_space_group_name_H-M_alt 'P 21 21 21'
_symmetry_space_group_name_Hall 'P 2ac 2ab'
_symmetry_space_group_name_H-M 'P 21 21 21'
_atom_sites_solution_hydrogens geom
_audit_creation_method SHELXL-2013
_cell_angle_alpha 90
_cell_angle_beta 90
_cell_angle_gamma 90
_cell_formula_units_Z 4
_cell_length_a 9.3477(11)
_cell_length_b 10.5608(12)
_cell_length_c 17.8086(19)
_cell_measurement_reflns_used 4869
_cell_measurement_temperature 100(2)
_cell_measurement_theta_max 26.46
_cell_measurement_theta_min 2.242
_cell_volume 1758.1(3)
_computing_cell_refinement 'SAINT V8.32B'
_computing_data_collection 'APEX2 v2012.2 (Bruker AXS, 2012)'
_computing_data_reduction 'SAINT V8.32B'
_computing_molecular_graphics 'Shelxle (Huebschle, 2013)'
_computing_publication_material 'enCIFer 1.4, CCDC, 2011'
_computing_structure_refinement 'SHELXL-2013 (Sheldrick, 2013)'
_computing_structure_solution 'SHELXS-97 (Sheldrick, 2008)'
_diffrn_ambient_temperature 100(2)
_diffrn_measured_fraction_theta_full 1.000
_diffrn_measured_fraction_theta_max 1.000
_diffrn_measurement_device_type 'Bruker Smart APEX II Quazar'
_diffrn_measurement_method '\w scans'
_diffrn_orient_matrix_UB_11 -2.2569629e-03
_diffrn_orient_matrix_UB_12 -7.5388779e-03
_diffrn_orient_matrix_UB_13 -5.5961803e-02
_diffrn_orient_matrix_UB_21 -1.0682275e-01
_diffrn_orient_matrix_UB_22 -4.5135273e-03
_diffrn_orient_matrix_UB_23 1.4008259e-03
_diffrn_orient_matrix_UB_31 -5.2944073e-03
_diffrn_orient_matrix_UB_32 9.4281070e-02
_diffrn_orient_matrix_UB_33 -4.4077407e-03
_diffrn_radiation_type MoK\a
_diffrn_radiation_wavelength 0.71073
_diffrn_reflns_av_R_equivalents 0.0402
_diffrn_reflns_av_unetI/netI 0.0390
_diffrn_reflns_Laue_measured_fraction_full 1.000
_diffrn_reflns_Laue_measured_fraction_max 1.000
_diffrn_reflns_limit_h_max 11
_diffrn_reflns_limit_h_min -12
_diffrn_reflns_limit_k_max 13
_diffrn_reflns_limit_k_min -13
_diffrn_reflns_limit_l_max 21
_diffrn_reflns_limit_l_min -23
_diffrn_reflns_number 15229
_diffrn_reflns_point_group_measured_fraction_full 1.000
_diffrn_reflns_point_group_measured_fraction_max 1.000
_diffrn_reflns_theta_full 25.241
_diffrn_reflns_theta_max 27.546
_diffrn_reflns_theta_min 2.242
_diffrn_source 'INCOATEC Mo Microsource'
_exptl_absorpt_coefficient_mu 1.766
_exptl_absorpt_correction_T_max 0.7456
_exptl_absorpt_correction_T_min 0.6604
_exptl_absorpt_correction_type empirical
_exptl_absorpt_process_details
;
SADABS version 2008/2, multi-scan. (G. M. Sheldrick, 2008)
;
_exptl_crystal_colour colorless
_exptl_crystal_density_diffrn 1.367
_exptl_crystal_description block
_exptl_crystal_F_000 752
_exptl_crystal_size_max 0.98
_exptl_crystal_size_mid 0.49
_exptl_crystal_size_min 0.21
_refine_diff_density_max 0.274
_refine_diff_density_min -0.190
_refine_diff_density_rms 0.050
_refine_ls_abs_structure_details
;
 Refined as an inversion twin.
;
_refine_ls_abs_structure_Flack 0.319(12)
_refine_ls_extinction_method none
_refine_ls_goodness_of_fit_ref 1.041
_refine_ls_hydrogen_treatment constr
_refine_ls_matrix_type full
_refine_ls_number_parameters 256
_refine_ls_number_reflns 4054
_refine_ls_number_restraints 177
_refine_ls_restrained_S_all 1.034
_refine_ls_R_factor_all 0.0360
_refine_ls_R_factor_gt 0.0281
_refine_ls_shift/su_max 0.001
_refine_ls_shift/su_mean 0.000
_refine_ls_structure_factor_coef Fsqd
_refine_ls_weighting_details 'w=1/[\s^2^(Fo^2^)+(0.0277P)^2^+0.0367P] where P=(Fo^2^+2Fc^2^)/3'
_refine_ls_weighting_scheme calc
_refine_ls_wR_factor_gt 0.0566
_refine_ls_wR_factor_ref 0.0587
_reflns_Friedel_coverage 0.752
_reflns_Friedel_fraction_full 1.000
_reflns_Friedel_fraction_max 1.000
_reflns_number_gt 3642
_reflns_number_total 4054
_reflns_threshold_expression 'I > 2\s(I)'
_cod_data_source_file ja412151e_si_002.cif
_cod_data_source_block ps301
_cod_database_code 4120478
_shelx_space_group_comment
;
The symmetry employed for this shelxl refinement is uniquely defined
by the following loop, which should always be used as a source of
symmetry information in preference to the above space-group names.
They are only intended as comments.
;
_shelxl_version_number 2013-4

loop_
_space_group_symop_operation_xyz
'x, y, z'
'-x+1/2, -y, z+1/2'
'-x, y+1/2, -z+1/2'
'x+1/2, -y+1/2, -z'

loop_
_atom_site_label
_atom_site_type_symbol
_atom_site_fract_x
_atom_site_fract_y
_atom_site_fract_z
_atom_site_U_iso_or_equiv
_atom_site_adp_type
_atom_site_occupancy
_atom_site_site_symmetry_order
_atom_site_calc_flag
_atom_site_refinement_flags_posn
_atom_site_refinement_flags_adp
_atom_site_refinement_flags_occupancy
_atom_site_disorder_assembly
_atom_site_disorder_group
Ge1 Ge 0.83463(11) 0.38698(13) 0.42373(7) 0.02351(16) Uani 0.910(3) 1 d . U P A 1
F11 F 0.8974(3) 0.52208(19) 0.36899(12) 0.0344(6) Uani 0.910(3) 1 d . U P A 1
F12 F 0.7984(2) 0.30086(19) 0.33858(11) 0.0426(6) Uani 0.910(3) 1 d . U P A 1
F13 F 1.0136(2) 0.32518(19) 0.42697(12) 0.0319(5) Uani 0.910(3) 1 d . U P A 1
Ge2 Ge 0.8378(18) 0.3643(17) 0.4332(10) 0.055(4) Uani 0.090(3) 1 d . U P A 2
F21 F 0.718(3) 0.486(2) 0.4066(13) 0.052(5) Uani 0.090(3) 1 d . U P A 2
F22 F 0.7984(2) 0.30086(19) 0.33858(11) 0.0426(6) Uani 0.090(3) 1 d . U P A 2
F23 F 0.988(3) 0.475(3) 0.3935(13) 0.044(5) Uani 0.090(3) 1 d . U P A 2
N1 N 0.2073(2) 0.3942(3) 0.30377(12) 0.0217(5) Uani 1 1 d . U . . .
H1 H 0.1425 0.3808 0.3387 0.026 Uiso 1 1 calc R U . . .
N2 N 0.0166(3) 0.4368(2) 0.22890(13) 0.0220(5) Uani 1 1 d . U . . .
H2 H -0.0246 0.4607 0.2710 0.039(10) Uiso 1 1 calc R . . . .
C1 C 0.1546(3) 0.4116(2) 0.23551(14) 0.0169(6) Uani 1 1 d . U . . .
C2 C 0.2479(3) 0.4029(3) 0.16814(15) 0.0178(6) Uani 1 1 d . U . . .
C3 C 0.3094(3) 0.5119(3) 0.13916(16) 0.0227(7) Uani 1 1 d . U . . .
H3 H 0.2938 0.5913 0.1628 0.027 Uiso 1 1 calc R U . . .
C4 C 0.3943(3) 0.5039(3) 0.0752(2) 0.0303(7) Uani 1 1 d . U . . .
H4 H 0.4378 0.5779 0.0554 0.036 Uiso 1 1 calc R U . . .
C5 C 0.4153(3) 0.3885(4) 0.04053(17) 0.0339(7) Uani 1 1 d . U . . .
H5 H 0.4728 0.3834 -0.0034 0.041 Uiso 1 1 calc R U . . .
C6 C 0.3526(4) 0.2795(3) 0.06978(19) 0.0307(7) Uani 1 1 d . U . . .
H6 H 0.3673 0.2001 0.0458 0.037 Uiso 1 1 calc R U . . .
C7 C 0.2691(3) 0.2866(3) 0.13342(16) 0.0225(7) Uani 1 1 d . U . . .
H7 H 0.2262 0.2124 0.1535 0.027 Uiso 1 1 calc R U . . .
C8 C 0.3589(3) 0.3934(3) 0.33165(15) 0.0209(6) Uani 1 1 d . U . . .
C12 C -0.0827(3) 0.4319(3) 0.16293(16) 0.0226(7) Uani 1 1 d . U . . .
C13 C -0.0211(4) 0.4898(3) 0.09137(16) 0.0308(8) Uani 1 1 d . U . . .
H13A H 0.0531 0.4339 0.0711 0.046 Uiso 1 1 calc R U . . .
H13B H 0.0206 0.5727 0.1029 0.046 Uiso 1 1 calc R U . . .
H13C H -0.0976 0.5000 0.0542 0.046 Uiso 1 1 calc R U . . .
C14 C -0.1263(4) 0.2944(3) 0.15107(19) 0.0320(8) Uani 1 1 d . U . . .
H14A H -0.2007 0.2899 0.1124 0.048 Uiso 1 1 calc R U . . .
H14B H -0.1635 0.2596 0.1982 0.048 Uiso 1 1 calc R U . . .
H14C H -0.0429 0.2451 0.1350 0.048 Uiso 1 1 calc R U . . .
C15 C -0.2114(3) 0.5097(3) 0.18791(19) 0.0331(8) Uani 1 1 d . U . . .
H15A H -0.2836 0.5098 0.1480 0.050 Uiso 1 1 calc R U . . .
H15B H -0.1811 0.5968 0.1983 0.050 Uiso 1 1 calc R U . . .
H15C H -0.2522 0.4724 0.2335 0.050 Uiso 1 1 calc R U . . .
C9A C 0.4555(5) 0.3035(5) 0.2859(2) 0.0246(10) Uani 0.910(3) 1 d . U P A 1
H91A H 0.4728 0.3398 0.2361 0.037 Uiso 0.910(3) 1 calc R U P A 1
H92A H 0.4080 0.2212 0.2805 0.037 Uiso 0.910(3) 1 calc R U P A 1
H93A H 0.5468 0.2922 0.3120 0.037 Uiso 0.910(3) 1 calc R U P A 1
C10A C 0.3501(5) 0.3417(4) 0.4115(2) 0.0292(9) Uani 0.910(3) 1 d . U P A 1
H111 H 0.3112 0.2555 0.4104 0.044 Uiso 0.910(3) 1 calc R U P A 1
H121 H 0.2874 0.3960 0.4417 0.044 Uiso 0.910(3) 1 calc R U P A 1
H131 H 0.4459 0.3403 0.4338 0.044 Uiso 0.910(3) 1 calc R U P A 1
C11A C 0.4186(11) 0.5260(8) 0.3314(4) 0.0358(16) Uani 0.910(3) 1 d . U P A 1
H141 H 0.4228 0.5575 0.2797 0.054 Uiso 0.910(3) 1 calc R U P A 1
H151 H 0.5150 0.5255 0.3530 0.054 Uiso 0.910(3) 1 calc R U P A 1
H161 H 0.3567 0.5813 0.3613 0.054 Uiso 0.910(3) 1 calc R U P A 1
C9B C 0.422(5) 0.307(6) 0.306(3) 0.027(6) Uani 0.090(3) 1 d . U P A 2
H91B H 0.3545 0.2389 0.2943 0.040 Uiso 0.090(3) 1 calc R U P A 2
H92B H 0.4923 0.2769 0.3426 0.040 Uiso 0.090(3) 1 calc R U P A 2
H93B H 0.4708 0.3341 0.2602 0.040 Uiso 0.090(3) 1 calc R U P A 2
C10B C 0.339(6) 0.396(5) 0.420(3) 0.033(6) Uani 0.090(3) 1 d . U P A 2
H102 H 0.3102 0.4815 0.4361 0.050 Uiso 0.090(3) 1 calc R U P A 2
H112 H 0.4300 0.3743 0.4447 0.050 Uiso 0.090(3) 1 calc R U P A 2
H122 H 0.2656 0.3352 0.4352 0.050 Uiso 0.090(3) 1 calc R U P A 2
C11B C 0.418(13) 0.541(10) 0.313(5) 0.031(6) Uani 0.090(3) 1 d . U P A 2
H132 H 0.4236 0.5535 0.2588 0.046 Uiso 0.090(3) 1 calc R U P A 2
H142 H 0.5126 0.5529 0.3356 0.046 Uiso 0.090(3) 1 calc R U P A 2
H152 H 0.3510 0.6030 0.3347 0.046 Uiso 0.090(3) 1 calc R U P A 2

loop_
_atom_site_aniso_label
_atom_site_aniso_U_11
_atom_site_aniso_U_22
_atom_site_aniso_U_33
_atom_site_aniso_U_23
_atom_site_aniso_U_13
_atom_site_aniso_U_12
Ge1 0.0164(2) 0.0301(4) 0.0239(3) 0.0048(3) 0.0057(2) 0.0012(3)
F11 0.0482(15) 0.0224(11) 0.0324(12) 0.0015(9) 0.0076(10) 0.0025(10)
F12 0.0482(14) 0.0387(11) 0.0408(11) 0.0030(9) -0.0159(10) -0.0158(10)
F13 0.0202(10) 0.0435(12) 0.0320(11) -0.0012(10) -0.0043(10) 0.0068(9)
Ge2 0.060(5) 0.051(6) 0.053(5) 0.018(4) -0.012(4) -0.007(4)
F21 0.045(9) 0.054(10) 0.058(12) -0.006(9) -0.018(9) 0.012(9)
F22 0.0482(14) 0.0387(11) 0.0408(11) 0.0030(9) -0.0159(10) -0.0158(10)
F23 0.043(9) 0.054(10) 0.036(9) -0.022(8) 0.015(8) -0.016(8)
N1 0.0127(10) 0.0330(14) 0.0195(11) -0.0001(12) 0.0010(8) 0.0006(11)
N2 0.0170(12) 0.0300(14) 0.0190(12) 0.0008(10) -0.0004(10) 0.0038(11)
C1 0.0172(13) 0.0112(14) 0.0224(13) -0.0003(10) 0.0002(11) 0.0001(12)
C2 0.0146(13) 0.0208(16) 0.0181(13) -0.0003(12) -0.0017(10) 0.0013(13)
C3 0.0244(18) 0.0201(15) 0.0235(15) 0.0000(12) -0.0013(12) -0.0025(13)
C4 0.0303(16) 0.0344(17) 0.0262(15) 0.0089(16) 0.0019(16) -0.0084(14)
C5 0.0313(17) 0.047(2) 0.0230(15) -0.0011(17) 0.0097(13) 0.004(2)
C6 0.0356(18) 0.0295(16) 0.0270(16) -0.0053(14) 0.0048(17) 0.0046(15)
C7 0.0265(16) 0.0188(15) 0.0222(15) 0.0013(12) 0.0015(13) 0.0006(13)
C8 0.0120(13) 0.0265(14) 0.0241(13) -0.0005(13) -0.0035(10) -0.0002(13)
C12 0.0188(15) 0.0268(16) 0.0223(15) 0.0010(13) -0.0060(12) 0.0006(13)
C13 0.0305(18) 0.0380(19) 0.0240(18) 0.0100(14) -0.0072(13) -0.0014(15)
C14 0.033(2) 0.0298(17) 0.0337(18) 0.0003(14) -0.0039(14) -0.0055(15)
C15 0.0217(17) 0.040(2) 0.0380(19) -0.0019(16) -0.0072(14) 0.0088(15)
C9A 0.013(2) 0.033(2) 0.029(2) -0.0016(19) 0.0023(15) 0.0046(18)
C10A 0.0196(18) 0.043(2) 0.025(2) 0.0008(19) -0.0027(15) 0.005(2)
C11A 0.038(2) 0.024(3) 0.046(5) 0.002(3) -0.017(3) -0.004(2)
C9B 0.009(11) 0.035(10) 0.035(12) -0.004(11) -0.009(11) 0.001(9)
C10B 0.020(11) 0.057(14) 0.023(8) 0.009(11) -0.003(9) -0.001(13)
C11B 0.033(11) 0.026(9) 0.034(14) -0.004(11) -0.007(13) -0.011(10)

loop_
_atom_type_symbol
_atom_type_description
_atom_type_scat_dispersion_real
_atom_type_scat_dispersion_imag
_atom_type_scat_source
C C 0.0033 0.0016 'International Tables Vol C Tables 4.2.6.8 and 6.1.1.4'
H H 0.0000 0.0000 'International Tables Vol C Tables 4.2.6.8 and 6.1.1.4'
N N 0.0061 0.0033 'International Tables Vol C Tables 4.2.6.8 and 6.1.1.4'
F F 0.0171 0.0103 'International Tables Vol C Tables 4.2.6.8 and 6.1.1.4'
Ge Ge 0.1547 1.8001 'International Tables Vol C Tables 4.2.6.8 and 6.1.1.4'

loop_
_geom_angle_atom_site_label_1
_geom_angle_atom_site_label_2
_geom_angle_atom_site_label_3
_geom_angle
F13 Ge1 F12 91.07(11)
F13 Ge1 F11 90.10(12)
F12 Ge1 F11 90.31(10)
F21 Ge2 F23 85.7(14)
C1 N1 C8 131.0(2)
C1 N2 C12 131.8(2)
N2 C1 N1 118.2(2)
N2 C1 C2 120.9(2)
N1 C1 C2 120.9(2)
C3 C2 C7 120.6(2)
C3 C2 C1 119.5(2)
C7 C2 C1 119.8(2)
C2 C3 C4 119.4(3)
C5 C4 C3 120.1(3)
C4 C5 C6 120.1(3)
C7 C6 C5 120.0(3)
C6 C7 C2 119.7(3)
C9B C8 N1 110(3)
N1 C8 C11A 110.1(4)
N1 C8 C10A 105.0(3)
C11A C8 C10A 110.9(4)
N1 C8 C9A 112.4(3)
C11A C8 C9A 110.7(5)
C10A C8 C9A 107.7(3)
C9B C8 C10B 117(3)
N1 C8 C10B 103(2)
C9B C8 C11B 119(5)
N1 C8 C11B 104(4)
C10B C8 C11B 102(4)
N2 C12 C15 104.0(2)
N2 C12 C14 107.9(2)
C15 C12 C14 110.1(3)
N2 C12 C13 114.1(2)
C15 C12 C13 109.0(3)
C14 C12 C13 111.5(3)

loop_
_geom_bond_atom_site_label_1
_geom_bond_atom_site_label_2
_geom_bond_distance
Ge1 F13 1.796(2)
Ge1 F12 1.800(2)
Ge1 F11 1.825(2)
Ge2 F21 1.77(3)
Ge2 F23 1.96(3)
N1 C1 1.325(3)
N1 C8 1.502(3)
N2 C1 1.322(3)
N2 C12 1.498(3)
C1 C2 1.486(4)
C2 C3 1.386(4)
C2 C7 1.389(4)
C3 C4 1.390(4)
C4 C5 1.380(5)
C5 C6 1.393(5)
C6 C7 1.378(4)
C8 C9B 1.17(6)
C8 C11A 1.507(9)
C8 C10A 1.526(5)
C8 C9A 1.543(5)
C8 C10B 1.59(5)
C8 C11B 1.69(9)
C12 C15 1.523(4)
C12 C14 1.524(5)
C12 C13 1.526(4)
